data_4068877
loop_
_publ_author_name
'Xiao, Liwei'
'Gao, Rong'
'Zhang, Min'
'Li, Yan'
'Cao, Xiaoping'
'Sun, Wen-Hua'

_publ_section_title
;
 2-(1H-2-Benzimidazolyl)-6-(1-(arylimino)ethyl)pyridyl Iron(II) and
 Cobalt(II) Dichlorides: Syntheses, Characterizations, and Catalytic
 Behaviors toward Ethylene Reactivity
;
_journal_issue 7
_journal_name_full Organometallics
_journal_page_first 2225
_journal_paper_doi 10.1021/om801141n
_journal_volume 28
_journal_year 2009
_chemical_formula_moiety 'C26 H28 Cl2 Fe N4'
_chemical_formula_sum 'C26 H28 Cl2 Fe N4'
_chemical_formula_weight 523.27
_chemical_name_systematic
; 
 ? 
;
_space_group_IT_number 14
_symmetry_cell_setting monoclinic
_symmetry_space_group_name_Hall '-P 2ybc'
_symmetry_space_group_name_H-M 'P 1 21/c 1'
_atom_sites_solution_hydrogens geom
_atom_sites_solution_primary direct
_atom_sites_solution_secondary difmap
_audit_creation_method SHELXL-97
_cell_angle_alpha 90.00
_cell_angle_beta 99.61(3)
_cell_angle_gamma 90.00
_cell_formula_units_Z 4
_cell_length_a 8.9994(18)
_cell_length_b 15.305(3)
_cell_length_c 18.958(4)
_cell_measurement_reflns_used 23859
_cell_measurement_temperature 173(2)
_cell_measurement_theta_max 27.48
_cell_measurement_theta_min 2.17
_cell_volume 2574.6(9)
_computing_cell_refinement 'Rapid Auto(Rigaku 2001)'
_computing_data_collection 'Rapid Auto(Rigaku 2001)'
_computing_data_reduction 'Rapid Auto(Rigaku 2001)'
_computing_molecular_graphics 'XP in Siemens SHELXTL (Sheldrick, 1994)'
_computing_publication_material 'SHELX97 (Sheldrick, 1997)'
_computing_structure_refinement 'SHELXL-97 (Sheldrick, 1997)'
_computing_structure_solution 'SHELXS-97 (Sheldrick, 1990)'
_diffrn_ambient_temperature 173(2)
_diffrn_measured_fraction_theta_full 0.999
_diffrn_measured_fraction_theta_max 0.999
_diffrn_measurement_device_type 'Rigaku raxis Rapid IP Area Detector'
_diffrn_measurement_method '\w scans at fixed \c = 45\%'
_diffrn_radiation_monochromator graphite
_diffrn_radiation_source 'rotating anode'
_diffrn_radiation_type MoK\a
_diffrn_radiation_wavelength 0.71073
_diffrn_reflns_av_R_equivalents 0.0294
_diffrn_reflns_av_sigmaI/netI 0.0459
_diffrn_reflns_limit_h_max 10
_diffrn_reflns_limit_h_min -10
_diffrn_reflns_limit_k_max 18
_diffrn_reflns_limit_k_min -18
_diffrn_reflns_limit_l_max 22
_diffrn_reflns_limit_l_min -22
_diffrn_reflns_number 8758
_diffrn_reflns_theta_full 25.00
_diffrn_reflns_theta_max 25.00
_diffrn_reflns_theta_min 2.55
_exptl_absorpt_coefficient_mu 0.814
_exptl_absorpt_correction_T_max 0.8945
_exptl_absorpt_correction_T_min 0.7419
_exptl_absorpt_correction_type multi-scan
_exptl_absorpt_process_details 'ABSCOR by T.Higashi    8 March, 1995'
_exptl_crystal_colour blue
_exptl_crystal_density_diffrn 1.350
_exptl_crystal_description block
_exptl_crystal_F_000 1088
_exptl_crystal_size_max 0.39
_exptl_crystal_size_mid 0.29
_exptl_crystal_size_min 0.14
_refine_diff_density_max 0.306
_refine_diff_density_min -0.257
_refine_diff_density_rms 0.054
_refine_ls_extinction_method none
_refine_ls_goodness_of_fit_ref 1.187
_refine_ls_hydrogen_treatment constr
_refine_ls_matrix_type full
_refine_ls_number_parameters 298
_refine_ls_number_reflns 4528
_refine_ls_number_restraints 0
_refine_ls_restrained_S_all 1.187
_refine_ls_R_factor_all 0.0698
_refine_ls_R_factor_gt 0.0497
_refine_ls_shift/su_max 0.001
_refine_ls_shift/su_mean 0.000
_refine_ls_structure_factor_coef Fsqd
_refine_ls_weighting_details 'calc w=1/[\s^2^(Fo^2^)+(0.0323P)^2^+1.2080P] where P=(Fo^2^+2Fc^2^)/3'
_refine_ls_weighting_scheme calc
_refine_ls_wR_factor_gt 0.0884
_refine_ls_wR_factor_ref 0.0943
_reflns_number_gt 3839
_reflns_number_total 4528
_reflns_threshold_expression >2sigma(I)
_cod_data_source_file om801141n_si_002.cif
_cod_data_source_block Fe3
_cod_depositor_comments
;
The following automatic conversions were performed:

'_symmetry_cell_setting' value 'Monoclinic' changed to 'monoclinic'
according to /home/saulius/struct/CIF-dictionaries/cif_core.dic
dictionary named 'cif_core.dic' version 2.4.2 from 2011-04-26.

Automatic conversion script
Id: cif_fix_values 1715 2011-07-08 13:25:40Z adriana 
;
_cod_original_sg_symbol_H-M P2(1)/c
_cod_database_code 4068877

loop_
_symmetry_equiv_pos_as_xyz
'x, y, z'
'-x, y+1/2, -z+1/2'
'-x, -y, -z'
'x, -y-1/2, z-1/2'

loop_
_atom_site_label
_atom_site_type_symbol
_atom_site_fract_x
_atom_site_fract_y
_atom_site_fract_z
_atom_site_U_iso_or_equiv
_atom_site_adp_type
_atom_site_occupancy
_atom_site_symmetry_multiplicity
_atom_site_calc_flag
_atom_site_refinement_flags
Fe1 Fe 0.15744(4) 0.54850(3) 0.33674(2) 0.02344(13) Uani 1 1 d .
Cl2 Cl 0.29849(8) 0.45519(5) 0.28125(4) 0.0359(2) Uani 1 1 d .
Cl1 Cl 0.32412(8) 0.61915(5) 0.42769(4) 0.0335(2) Uani 1 1 d .
N1 N 0.0743(2) 0.45477(15) 0.40622(12) 0.0239(5) Uani 1 1 d .
N4 N -0.1124(3) 0.40293(15) 0.45774(13) 0.0266(6) Uani 1 1 d .
H4A H -0.2035 0.3962 0.4680 0.032 Uiso 1 1 calc R
N3 N 0.0958(3) 0.65685(15) 0.25625(12) 0.0239(5) Uani 1 1 d .
N2 N -0.0818(2) 0.57137(15) 0.32624(12) 0.0226(5) Uani 1 1 d .
C7 C -0.0704(3) 0.46110(18) 0.41080(15) 0.0232(6) Uani 1 1 d .
C9 C -0.3183(3) 0.5373(2) 0.36141(17) 0.0300(7) Uani 1 1 d .
H9A H -0.3754 0.5042 0.3898 0.036 Uiso 1 1 calc R
C15 C 0.2045(3) 0.7004(2) 0.22017(16) 0.0291(7) Uani 1 1 d .
C1 C 0.1313(3) 0.38951(18) 0.45341(15) 0.0248(6) Uani 1 1 d .
C13 C -0.0439(3) 0.67863(18) 0.24105(15) 0.0246(6) Uani 1 1 d .
C8 C -0.1643(3) 0.52408(18) 0.36605(15) 0.0229(6) Uani 1 1 d .
C12 C -0.1478(3) 0.63166(18) 0.28102(15) 0.0238(6) Uani 1 1 d .
C20 C 0.2715(3) 0.7782(2) 0.24926(18) 0.0366(8) Uani 1 1 d .
C6 C 0.0144(3) 0.35630(18) 0.48632(15) 0.0253(7) Uani 1 1 d .
C14 C -0.1094(4) 0.7469(2) 0.18809(18) 0.0377(8) Uani 1 1 d .
H14A H -0.0291 0.7725 0.1656 0.057 Uiso 1 1 calc R
H14B H -0.1568 0.7928 0.2128 0.057 Uiso 1 1 calc R
H14C H -0.1851 0.7201 0.1513 0.057 Uiso 1 1 calc R
C2 C 0.2766(3) 0.3562(2) 0.47020(16) 0.0319(7) Uani 1 1 d .
H2A H 0.3567 0.3788 0.4488 0.038 Uiso 1 1 calc R
C11 C -0.3019(3) 0.6475(2) 0.27359(17) 0.0318(7) Uani 1 1 d .
H11A H -0.3484 0.6904 0.2409 0.038 Uiso 1 1 calc R
C22 C 0.2360(4) 0.8178(2) 0.31746(19) 0.0450(9) Uani 1 1 d .
H22A H 0.1788 0.7736 0.3411 0.054 Uiso 1 1 calc R
C4 C 0.1826(4) 0.2567(2) 0.55163(17) 0.0399(8) Uani 1 1 d .
H4B H 0.2035 0.2105 0.5853 0.048 Uiso 1 1 calc R
C10 C -0.3860(3) 0.5998(2) 0.31463(18) 0.0351(8) Uani 1 1 d .
H10A H -0.4912 0.6101 0.3105 0.042 Uiso 1 1 calc R
C21 C 0.1670(5) 0.5780(3) 0.1273(2) 0.0530(10) Uani 1 1 d .
H21A H 0.1282 0.5472 0.1671 0.064 Uiso 1 1 calc R
C19 C 0.3751(4) 0.8185(3) 0.2133(2) 0.0509(10) Uani 1 1 d .
H19A H 0.4234 0.8706 0.2322 0.061 Uiso 1 1 calc R
C16 C 0.2407(4) 0.6626(2) 0.15769(19) 0.0414(9) Uani 1 1 d .
C3 C 0.2997(4) 0.2894(2) 0.51899(17) 0.0388(8) Uani 1 1 d .
H3A H 0.3975 0.2646 0.5309 0.047 Uiso 1 1 calc R
C5 C 0.0379(4) 0.2894(2) 0.53642(16) 0.0334(7) Uani 1 1 d .
H5A H -0.0412 0.2674 0.5589 0.040 Uiso 1 1 calc R
C18 C 0.4088(4) 0.7843(3) 0.1512(3) 0.0634(13) Uani 1 1 d .
H18A H 0.4777 0.8140 0.1267 0.076 Uiso 1 1 calc R
C17 C 0.3439(4) 0.7074(3) 0.1237(2) 0.0582(12) Uani 1 1 d .
H17A H 0.3698 0.6844 0.0808 0.070 Uiso 1 1 calc R
C24 C 0.3777(5) 0.8420(3) 0.3699(3) 0.0802(15) Uani 1 1 d .
H24A H 0.4413 0.7901 0.3806 0.120 Uiso 1 1 calc R
H24B H 0.3492 0.8644 0.4142 0.120 Uiso 1 1 calc R
H24C H 0.4336 0.8871 0.3486 0.120 Uiso 1 1 calc R
C25 C 0.0325(6) 0.5952(3) 0.0679(2) 0.0801(15) Uani 1 1 d .
H25A H -0.0399 0.6333 0.0862 0.120 Uiso 1 1 calc R
H25B H -0.0162 0.5396 0.0523 0.120 Uiso 1 1 calc R
H25C H 0.0677 0.6235 0.0274 0.120 Uiso 1 1 calc R
C26 C 0.1369(5) 0.9002(3) 0.3025(2) 0.0755(14) Uani 1 1 d .
H26A H 0.0456 0.8859 0.2687 0.113 Uiso 1 1 calc R
H26B H 0.1933 0.9458 0.2821 0.113 Uiso 1 1 calc R
H26C H 0.1090 0.9212 0.3474 0.113 Uiso 1 1 calc R
C23 C 0.2818(7) 0.5164(3) 0.0999(3) 0.0886(17) Uani 1 1 d .
H23A H 0.3668 0.5055 0.1385 0.133 Uiso 1 1 calc R
H23B H 0.3187 0.5438 0.0594 0.133 Uiso 1 1 calc R
H23C H 0.2326 0.4609 0.0845 0.133 Uiso 1 1 calc R

loop_
_atom_site_aniso_label
_atom_site_aniso_U_11
_atom_site_aniso_U_22
_atom_site_aniso_U_33
_atom_site_aniso_U_23
_atom_site_aniso_U_13
_atom_site_aniso_U_12
Fe1 0.0166(2) 0.0248(2) 0.0288(2) 0.00538(19) 0.00378(16) 0.00003(17)
Cl2 0.0317(4) 0.0313(4) 0.0475(5) 0.0026(4) 0.0145(3) 0.0058(3)
Cl1 0.0264(4) 0.0431(5) 0.0308(4) 0.0015(3) 0.0041(3) -0.0107(3)
N1 0.0215(12) 0.0244(13) 0.0252(13) 0.0009(11) 0.0019(10) -0.0012(10)
N4 0.0251(12) 0.0268(14) 0.0287(14) 0.0025(11) 0.0064(11) -0.0058(10)
N3 0.0242(13) 0.0214(13) 0.0258(13) 0.0047(10) 0.0037(10) 0.0003(10)
N2 0.0189(12) 0.0228(13) 0.0252(13) -0.0009(10) 0.0015(10) -0.0016(9)
C7 0.0245(14) 0.0211(15) 0.0242(15) -0.0047(12) 0.0048(12) -0.0071(12)
C9 0.0241(15) 0.0287(17) 0.0389(18) -0.0010(14) 0.0102(13) -0.0047(13)
C15 0.0234(15) 0.0296(17) 0.0345(17) 0.0150(14) 0.0059(13) 0.0049(13)
C1 0.0289(15) 0.0217(15) 0.0228(15) -0.0047(13) 0.0016(12) -0.0016(12)
C13 0.0250(15) 0.0213(15) 0.0265(16) 0.0013(12) 0.0012(12) 0.0013(12)
C8 0.0242(14) 0.0215(15) 0.0231(15) -0.0034(12) 0.0039(12) -0.0049(11)
C12 0.0242(14) 0.0196(15) 0.0264(15) -0.0009(12) 0.0009(12) -0.0005(12)
C20 0.0263(16) 0.0303(18) 0.051(2) 0.0205(16) -0.0006(15) 0.0012(14)
C6 0.0315(16) 0.0185(15) 0.0248(16) -0.0039(12) 0.0014(13) -0.0049(12)
C14 0.0332(17) 0.0366(19) 0.0422(19) 0.0161(16) 0.0027(15) 0.0043(14)
C2 0.0287(16) 0.0321(18) 0.0334(18) -0.0010(14) 0.0007(14) 0.0007(14)
C11 0.0245(16) 0.0312(17) 0.0375(18) 0.0008(15) -0.0013(14) 0.0025(13)
C22 0.051(2) 0.0303(19) 0.049(2) 0.0066(16) -0.0050(17) -0.0113(16)
C4 0.057(2) 0.0246(17) 0.0342(19) 0.0033(15) -0.0048(16) 0.0008(16)
C10 0.0190(15) 0.041(2) 0.045(2) -0.0015(16) 0.0044(14) -0.0001(14)
C21 0.082(3) 0.044(2) 0.036(2) 0.0061(17) 0.017(2) 0.017(2)
C19 0.0305(18) 0.046(2) 0.075(3) 0.031(2) 0.0049(19) -0.0035(16)
C16 0.044(2) 0.042(2) 0.042(2) 0.0189(17) 0.0163(16) 0.0151(16)
C3 0.0382(18) 0.0326(19) 0.042(2) 0.0000(16) -0.0053(15) 0.0071(15)
C5 0.0449(19) 0.0250(17) 0.0296(17) 0.0002(14) 0.0043(14) -0.0083(14)
C18 0.039(2) 0.070(3) 0.088(3) 0.050(3) 0.028(2) 0.011(2)
C17 0.056(2) 0.068(3) 0.060(3) 0.032(2) 0.036(2) 0.025(2)
C24 0.087(3) 0.061(3) 0.075(3) 0.007(2) -0.037(3) -0.017(3)
C25 0.125(4) 0.054(3) 0.053(3) -0.008(2) -0.009(3) 0.019(3)
C26 0.087(3) 0.067(3) 0.063(3) -0.017(2) -0.012(3) 0.022(3)
C23 0.145(5) 0.058(3) 0.075(3) 0.011(3) 0.053(3) 0.047(3)

loop_
_atom_type_symbol
_atom_type_description
_atom_type_scat_dispersion_real
_atom_type_scat_dispersion_imag
_atom_type_scat_source
C C 0.0033 0.0016 'International Tables Vol C Tables 4.2.6.8 and 6.1.1.4'
H H 0.0000 0.0000 'International Tables Vol C Tables 4.2.6.8 and 6.1.1.4'
N N 0.0061 0.0033 'International Tables Vol C Tables 4.2.6.8 and 6.1.1.4'
Cl Cl 0.1484 0.1585 'International Tables Vol C Tables 4.2.6.8 and 6.1.1.4'
Fe Fe 0.3463 0.8444 'International Tables Vol C Tables 4.2.6.8 and 6.1.1.4'

loop_
_geom_angle_atom_site_label_1
_geom_angle_atom_site_label_2
_geom_angle_atom_site_label_3
_geom_angle
N2 Fe1 N1 73.89(9)
N2 Fe1 N3 71.94(9)
N1 Fe1 N3 145.80(8)
N2 Fe1 Cl2 133.05(7)
N1 Fe1 Cl2 98.12(7)
N3 Fe1 Cl2 103.93(7)
N2 Fe1 Cl1 119.85(7)
N1 Fe1 Cl1 95.83(7)
N3 Fe1 Cl1 102.25(7)
Cl2 Fe1 Cl1 106.86(3)
C7 N1 C1 105.9(2)
C7 N1 Fe1 115.82(19)
C1 N1 Fe1 138.17(18)
C7 N4 C6 107.2(2)
C7 N4 H4A 126.4
C6 N4 H4A 126.4
C13 N3 C15 119.2(2)
C13 N3 Fe1 117.52(19)
C15 N3 Fe1 123.30(17)
C12 N2 C8 120.2(2)
C12 N2 Fe1 120.25(18)
C8 N2 Fe1 119.59(18)
N1 C7 N4 112.3(3)
N1 C7 C8 119.4(2)
N4 C7 C8 128.2(2)
C10 C9 C8 118.2(3)
C10 C9 H9A 120.9
C8 C9 H9A 120.9
C20 C15 C16 122.4(3)
C20 C15 N3 119.0(3)
C16 C15 N3 118.6(3)
N1 C1 C2 130.3(3)
N1 C1 C6 109.0(2)
C2 C1 C6 120.7(3)
N3 C13 C12 115.8(2)
N3 C13 C14 126.2(3)
C12 C13 C14 117.9(2)
N2 C8 C9 121.4(3)
N2 C8 C7 111.1(2)
C9 C8 C7 127.5(3)
N2 C12 C11 121.1(3)
N2 C12 C13 114.4(2)
C11 C12 C13 124.5(3)
C19 C20 C15 117.6(3)
C19 C20 C22 119.8(3)
C15 C20 C22 122.6(3)
N4 C6 C5 132.3(3)
N4 C6 C1 105.7(2)
C5 C6 C1 122.1(3)
C13 C14 H14A 109.5
C13 C14 H14B 109.5
H14A C14 H14B 109.5
C13 C14 H14C 109.5
H14A C14 H14C 109.5
H14B C14 H14C 109.5
C3 C2 C1 117.3(3)
C3 C2 H2A 121.4
C1 C2 H2A 121.4
C10 C11 C12 118.7(3)
C10 C11 H11A 120.6
C12 C11 H11A 120.6
C20 C22 C24 112.5(3)
C20 C22 C26 111.7(3)
C24 C22 C26 108.4(3)
C20 C22 H22A 108.0
C24 C22 H22A 108.0
C26 C22 H22A 108.0
C5 C4 C3 122.1(3)
C5 C4 H4B 119.0
C3 C4 H4B 119.0
C9 C10 C11 120.4(3)
C9 C10 H10A 119.8
C11 C10 H10A 119.8
C16 C21 C25 111.9(3)
C16 C21 C23 111.8(4)
C25 C21 C23 110.3(4)
C16 C21 H21A 107.6
C25 C21 H21A 107.6
C23 C21 H21A 107.6
C18 C19 C20 121.1(4)
C18 C19 H19A 119.4
C20 C19 H19A 119.4
C17 C16 C15 116.9(4)
C17 C16 C21 121.7(4)
C15 C16 C21 121.4(3)
C2 C3 C4 121.6(3)
C2 C3 H3A 119.2
C4 C3 H3A 119.2
C4 C5 C6 116.2(3)
C4 C5 H5A 121.9
C6 C5 H5A 121.9
C19 C18 C17 120.7(3)
C19 C18 H18A 119.6
C17 C18 H18A 119.6
C18 C17 C16 121.2(4)
C18 C17 H17A 119.4
C16 C17 H17A 119.4
C22 C24 H24A 109.5
C22 C24 H24B 109.5
H24A C24 H24B 109.5
C22 C24 H24C 109.5
H24A C24 H24C 109.5
H24B C24 H24C 109.5
C21 C25 H25A 109.5
C21 C25 H25B 109.5
H25A C25 H25B 109.5
C21 C25 H25C 109.5
H25A C25 H25C 109.5
H25B C25 H25C 109.5
C22 C26 H26A 109.5
C22 C26 H26B 109.5
H26A C26 H26B 109.5
C22 C26 H26C 109.5
H26A C26 H26C 109.5
H26B C26 H26C 109.5
C21 C23 H23A 109.5
C21 C23 H23B 109.5
H23A C23 H23B 109.5
C21 C23 H23C 109.5
H23A C23 H23C 109.5
H23B C23 H23C 109.5

loop_
_geom_bond_atom_site_label_1
_geom_bond_atom_site_label_2
_geom_bond_distance
Fe1 N2 2.157(2)
Fe1 N1 2.164(2)
Fe1 N3 2.259(2)
Fe1 Cl2 2.2812(9)
Fe1 Cl1 2.3512(11)
N1 C7 1.323(3)
N1 C1 1.381(4)
N4 C7 1.356(4)
N4 C6 1.378(4)
N4 H4A 0.8800
N3 C13 1.286(3)
N3 C15 1.447(4)
N2 C12 1.330(4)
N2 C8 1.354(4)
C7 C8 1.457(4)
C9 C10 1.374(4)
C9 C8 1.389(4)
C9 H9A 0.9500
C15 C20 1.404(4)
C15 C16 1.405(5)
C1 C2 1.391(4)
C1 C6 1.405(4)
C13 C12 1.484(4)
C13 C14 1.500(4)
C12 C11 1.392(4)
C20 C19 1.388(5)
C20 C22 1.510(5)
C6 C5 1.389(4)
C14 H14A 0.9800
C14 H14B 0.9800
C14 H14C 0.9800
C2 C3 1.371(4)
C2 H2A 0.9500
C11 C10 1.382(4)
C11 H11A 0.9500
C22 C24 1.526(5)
C22 C26 1.542(5)
C22 H22A 1.0000
C4 C5 1.380(5)
C4 C3 1.400(5)
C4 H4B 0.9500
C10 H10A 0.9500
C21 C16 1.523(5)
C21 C25 1.532(6)
C21 C23 1.552(6)
C21 H21A 1.0000
C19 C18 1.368(6)
C19 H19A 0.9500
C16 C17 1.395(5)
C3 H3A 0.9500
C5 H5A 0.9500
C18 C17 1.377(6)
C18 H18A 0.9500
C17 H17A 0.9500
C24 H24A 0.9800
C24 H24B 0.9800
C24 H24C 0.9800
C25 H25A 0.9800
C25 H25B 0.9800
C25 H25C 0.9800
C26 H26A 0.9800
C26 H26B 0.9800
C26 H26C 0.9800
C23 H23A 0.9800
C23 H23B 0.9800
C23 H23C 0.9800

loop_
_geom_torsion_atom_site_label_1
_geom_torsion_atom_site_label_2
_geom_torsion_atom_site_label_3
_geom_torsion_atom_site_label_4
_geom_torsion
N2 Fe1 N1 C7 -3.72(19)
N3 Fe1 N1 C7 -6.3(3)
Cl2 Fe1 N1 C7 -136.29(19)
Cl1 Fe1 N1 C7 115.70(19)
N2 Fe1 N1 C1 -178.6(3)
N3 Fe1 N1 C1 178.9(2)
Cl2 Fe1 N1 C1 48.9(3)
Cl1 Fe1 N1 C1 -59.1(3)
N2 Fe1 N3 C13 -1.8(2)
N1 Fe1 N3 C13 0.8(3)
Cl2 Fe1 N3 C13 129.4(2)
Cl1 Fe1 N3 C13 -119.5(2)
N2 Fe1 N3 C15 179.9(2)
N1 Fe1 N3 C15 -177.5(2)
Cl2 Fe1 N3 C15 -48.9(2)
Cl1 Fe1 N3 C15 62.2(2)
N1 Fe1 N2 C12 -177.6(2)
N3 Fe1 N2 C12 0.9(2)
Cl2 Fe1 N2 C12 -91.5(2)
Cl1 Fe1 N2 C12 94.9(2)
N1 Fe1 N2 C8 2.5(2)
N3 Fe1 N2 C8 -179.0(2)
Cl2 Fe1 N2 C8 88.6(2)
Cl1 Fe1 N2 C8 -84.9(2)
C1 N1 C7 N4 -0.7(3)
Fe1 N1 C7 N4 -177.17(18)
C1 N1 C7 C8 -178.9(2)
Fe1 N1 C7 C8 4.6(3)
C6 N4 C7 N1 0.8(3)
C6 N4 C7 C8 178.8(3)
C13 N3 C15 C20 87.9(3)
Fe1 N3 C15 C20 -93.9(3)
C13 N3 C15 C16 -93.0(3)
Fe1 N3 C15 C16 85.2(3)
C7 N1 C1 C2 -179.8(3)
Fe1 N1 C1 C2 -4.6(5)
C7 N1 C1 C6 0.4(3)
Fe1 N1 C1 C6 175.6(2)
C15 N3 C13 C12 -179.3(2)
Fe1 N3 C13 C12 2.4(3)
C15 N3 C13 C14 -0.1(4)
Fe1 N3 C13 C14 -178.4(2)
C12 N2 C8 C9 -0.5(4)
Fe1 N2 C8 C9 179.4(2)
C12 N2 C8 C7 179.1(2)
Fe1 N2 C8 C7 -1.1(3)
C10 C9 C8 N2 0.5(4)
C10 C9 C8 C7 -179.0(3)
N1 C7 C8 N2 -2.4(4)
N4 C7 C8 N2 179.7(3)
N1 C7 C8 C9 177.1(3)
N4 C7 C8 C9 -0.7(5)
C8 N2 C12 C11 0.0(4)
Fe1 N2 C12 C11 -179.9(2)
C8 N2 C12 C13 179.8(2)
Fe1 N2 C12 C13 0.0(3)
N3 C13 C12 N2 -1.6(4)
C14 C13 C12 N2 179.2(3)
N3 C13 C12 C11 178.2(3)
C14 C13 C12 C11 -1.0(4)
C16 C15 C20 C19 1.0(4)
N3 C15 C20 C19 -179.9(3)
C16 C15 C20 C22 -178.3(3)
N3 C15 C20 C22 0.7(4)
C7 N4 C6 C5 179.9(3)
C7 N4 C6 C1 -0.5(3)
N1 C1 C6 N4 0.1(3)
C2 C1 C6 N4 -179.8(3)
N1 C1 C6 C5 179.7(3)
C2 C1 C6 C5 -0.1(4)
N1 C1 C2 C3 -178.9(3)
C6 C1 C2 C3 0.9(4)
N2 C12 C11 C10 0.5(4)
C13 C12 C11 C10 -179.3(3)
C19 C20 C22 C24 -48.1(4)
C15 C20 C22 C24 131.2(3)
C19 C20 C22 C26 74.0(4)
C15 C20 C22 C26 -106.6(4)
C8 C9 C10 C11 0.0(5)
C12 C11 C10 C9 -0.5(5)
C15 C20 C19 C18 1.0(5)
C22 C20 C19 C18 -179.6(3)
C20 C15 C16 C17 -2.1(5)
N3 C15 C16 C17 178.8(3)
C20 C15 C16 C21 179.7(3)
N3 C15 C16 C21 0.7(4)
C25 C21 C16 C17 -81.7(4)
C23 C21 C16 C17 42.6(5)
C25 C21 C16 C15 96.4(4)
C23 C21 C16 C15 -139.4(3)
C1 C2 C3 C4 -1.0(5)
C5 C4 C3 C2 0.3(5)
C3 C4 C5 C6 0.5(5)
N4 C6 C5 C4 179.0(3)
C1 C6 C5 C4 -0.6(4)
C20 C19 C18 C17 -2.0(6)
C19 C18 C17 C16 0.8(6)
C15 C16 C17 C18 1.2(5)
C21 C16 C17 C18 179.3(3)
